data_7003618
loop_
_publ_author_name
'Gass, Ian A.'
'Milios, Constantinos J.'
'Collins, Anna'
'White, Fraser J.'
'Budd, Laura'
'Parsons, Simon'
'Murrie, Mark'
'Perlepes, Spyros P.'
'Brechin, Euan K.'

_publ_section_title
;
 Polymetallic clusters of iron(iii) with derivatised salicylaldoximes
;
_journal_issue 15
_journal_name_full 'Dalton Transactions'
_journal_page_first 2043
_journal_page_last 2053
_journal_paper_doi 10.1039/b717534e
_journal_year 2008
_chemical_compound_source 'Ian Gass'
_chemical_formula_moiety 'C57 H87 Fe8 N7 O27, 3(C H4 O)'
_chemical_formula_sum 'C60 H99 Fe8 N7 O30'
_chemical_formula_weight 1845.26
_space_group_IT_number 161
_symmetry_cell_setting hexagonal
_symmetry_Int_Tables_number 161
_symmetry_space_group_name_Hall 'R 3 -2"c'
_symmetry_space_group_name_H-M 'R 3 c :H'
_atom_sites_solution_hydrogens geom
_atom_sites_solution_primary direct
_atom_sites_solution_secondary difmap
_audit_creation_method SHELXL-97
_cell_angle_alpha 90.00
_cell_angle_beta 90.00
_cell_angle_gamma 120.00
_cell_formula_units_Z 6
_cell_length_a 23.3194(7)
_cell_length_b 23.3194(7)
_cell_length_c 23.8317(17)
_cell_measurement_reflns_used 7289
_cell_measurement_temperature 150(2)
_cell_measurement_theta_max 21.83
_cell_measurement_theta_min 2.64
_cell_volume 11223.3(9)
_computing_cell_refinement Saint
_computing_data_collection Smart
_computing_data_reduction Saint
_computing_molecular_graphics Shelxp
_computing_publication_material Platon
_computing_structure_refinement 'SHELXL-97 (Sheldrick, 1997)'
_computing_structure_solution 'Shelxs Sheldrick'
_diffrn_ambient_temperature 150(2)
_diffrn_measured_fraction_theta_full 1.000
_diffrn_measured_fraction_theta_max 1.000
_diffrn_measurement_device_type 'Bruker Smart Apex CCD'
_diffrn_measurement_method 'Phi and Omega Scans'
_diffrn_radiation_monochromator graphite
_diffrn_radiation_type MoK\a
_diffrn_radiation_wavelength 0.71073
_diffrn_reflns_av_R_equivalents 0.1417
_diffrn_reflns_av_sigmaI/netI 0.0596
_diffrn_reflns_limit_h_max 25
_diffrn_reflns_limit_h_min -25
_diffrn_reflns_limit_k_max 25
_diffrn_reflns_limit_k_min -25
_diffrn_reflns_limit_l_max 26
_diffrn_reflns_limit_l_min -26
_diffrn_reflns_number 50293
_diffrn_reflns_theta_full 23.25
_diffrn_reflns_theta_max 23.25
_diffrn_reflns_theta_min 1.75
_diffrn_source 'fine-focus sealed tube'
_exptl_absorpt_coefficient_mu 1.592
_exptl_absorpt_correction_T_max 0.86
_exptl_absorpt_correction_T_min 0.05
_exptl_absorpt_correction_type multi-scan
_exptl_absorpt_process_details 'SADABS version 2006/1'
_exptl_crystal_colour 'dark red'
_exptl_crystal_density_diffrn 1.638
_exptl_crystal_density_method 'not measured'
_exptl_crystal_description plate
_exptl_crystal_F_000 5736
_exptl_crystal_recrystallization_method 'Slow evaporation of MeOH solution'
_exptl_crystal_size_max 0.35
_exptl_crystal_size_mid 0.28
_exptl_crystal_size_min 0.10
_refine_diff_density_max 0.702
_refine_diff_density_min -0.705
_refine_diff_density_rms 0.086
_refine_ls_abs_structure_details 'Flack H D (1983), Acta Cryst. A39, 876-881'
_refine_ls_abs_structure_Flack 0.65(3)
_refine_ls_extinction_method none
_refine_ls_goodness_of_fit_ref 0.990
_refine_ls_hydrogen_treatment riding
_refine_ls_matrix_type full
_refine_ls_number_parameters 314
_refine_ls_number_reflns 3586
_refine_ls_number_restraints 5
_refine_ls_restrained_S_all 0.989
_refine_ls_R_factor_all 0.0677
_refine_ls_R_factor_gt 0.0448
_refine_ls_shift/su_max 0.001
_refine_ls_shift/su_mean 0.000
_refine_ls_structure_factor_coef Fsqd
_refine_ls_weighting_details 'calc w=1/[\s^2^(Fo^2^)+(0.0710P)^2^+0.0000P] where P=(Fo^2^+2Fc^2^)/3'
_refine_ls_weighting_scheme calc
_refine_ls_wR_factor_gt 0.1032
_refine_ls_wR_factor_ref 0.1128
_reflns_number_gt 2785
_reflns_number_total 3586
_reflns_threshold_expression >2sigma(I)
_cod_data_source_file b717534e.txt
_cod_data_source_block eb6102
_cod_original_sg_symbol_H-M 'R 3 c'
_cod_database_code 7003618

loop_
_symmetry_equiv_pos_as_xyz
'x, y, z'
'-y, x-y, z'
'-x+y, -x, z'
'-y, -x, z+1/2'
'-x+y, y, z+1/2'
'x, x-y, z+1/2'
'x+2/3, y+1/3, z+1/3'
'-y+2/3, x-y+1/3, z+1/3'
'-x+y+2/3, -x+1/3, z+1/3'
'-y+2/3, -x+1/3, z+5/6'
'-x+y+2/3, y+1/3, z+5/6'
'x+2/3, x-y+1/3, z+5/6'
'x+1/3, y+2/3, z+2/3'
'-y+1/3, x-y+2/3, z+2/3'
'-x+y+1/3, -x+2/3, z+2/3'
'-y+1/3, -x+2/3, z+7/6'
'-x+y+1/3, y+2/3, z+7/6'
'x+1/3, x-y+2/3, z+7/6'

loop_
_atom_site_label
_atom_site_type_symbol
_atom_site_fract_x
_atom_site_fract_y
_atom_site_fract_z
_atom_site_U_iso_or_equiv
_atom_site_adp_type
_atom_site_occupancy
_atom_site_symmetry_multiplicity
_atom_site_calc_flag
_atom_site_refinement_flags
_atom_site_disorder_assembly
_atom_site_disorder_group
Fe1 Fe 1.0000 1.0000 0.46825(8) 0.0277(5) Uani 1 3 d S . .
Fe2 Fe 0.86076(5) 0.88194(5) 0.44067(4) 0.0287(3) Uani 1 1 d . . .
Fe3 Fe 1.13158(5) 1.12218(5) 0.37334(4) 0.0293(3) Uani 1 1 d . . .
Fe4 Fe 1.0000 1.0000 0.34838(8) 0.0277(5) Uani 1 3 d S . .
O11 O 0.7964(2) 0.8122(2) 0.4883(2) 0.0327(12) Uani 1 1 d . . .
C11 C 0.7755(4) 0.8179(4) 0.5381(4) 0.0386(19) Uani 1 1 d . . .
N12 N 1.0000 1.0000 0.5926(4) 0.040(3) Uani 1 3 d S . .
N13 N 1.2159(3) 1.1452(3) 0.3146(2) 0.0335(15) Uani 1 1 d . . .
O14 O 1.0323(2) 0.9555(2) 0.40668(19) 0.0290(11) Uani 1 1 d . . .
O16 O 1.1203(2) 1.1886(2) 0.32265(19) 0.0344(12) Uani 1 1 d . . .
C16 C 0.7822(3) 0.8698(4) 0.3344(3) 0.0346(18) Uani 1 1 d . . .
C21 C 0.7659(4) 0.8726(4) 0.5533(3) 0.0345(18) Uani 1 1 d . . .
C22 C 0.9459(4) 0.9328(4) 0.6011(3) 0.049(2) Uani 1 1 d . . .
H22A H 0.9043 0.9333 0.6080 0.059 Uiso 1 1 calc R . .
H22B H 0.9551 0.9132 0.6343 0.059 Uiso 1 1 calc R . .
C23 C 1.1838(4) 1.1180(4) 0.2598(3) 0.0377(19) Uani 1 1 d . . .
H23A H 1.2152 1.1135 0.2347 0.045 Uiso 1 1 calc R . .
H23B H 1.1716 1.1487 0.2419 0.045 Uiso 1 1 calc R . .
C24 C 0.8616(4) 0.7512(4) 0.3386(4) 0.043(2) Uani 1 1 d . . .
H24A H 0.8391 0.7031 0.3311 0.051 Uiso 1 1 calc R . .
H24B H 0.8354 0.7691 0.3208 0.051 Uiso 1 1 calc R . .
C25 C 1.2627(4) 1.2182(4) 0.3123(4) 0.041(2) Uani 1 1 d . . .
H25A H 1.2858 1.2326 0.3488 0.049 Uiso 1 1 calc R . .
H25B H 1.2367 1.2408 0.3072 0.049 Uiso 1 1 calc R . .
O26 O 0.7952(2) 0.8461(2) 0.3759(2) 0.0332(12) Uani 1 1 d . . .
C26 C 0.7286(4) 0.8245(4) 0.2952(4) 0.051(2) Uani 1 1 d . . .
H26A H 0.7453 0.8335 0.2566 0.077 Uiso 1 1 calc R . .
H26B H 0.6909 0.8319 0.2985 0.077 Uiso 1 1 calc R . .
H26C H 0.7145 0.7785 0.3048 0.077 Uiso 1 1 calc R . .
C31 C 0.7460(4) 0.8750(4) 0.6079(3) 0.045(2) Uani 1 1 d . . .
H31 H 0.7413 0.9116 0.6187 0.053 Uiso 1 1 calc R . .
C32 C 0.9386(4) 0.8919(4) 0.5496(3) 0.0337(18) Uani 1 1 d . . .
H32A H 0.9792 0.8890 0.5444 0.040 Uiso 1 1 calc R . .
H32B H 0.9008 0.8465 0.5547 0.040 Uiso 1 1 calc R . .
C33 C 1.1218(4) 1.0504(4) 0.2679(3) 0.041(2) Uani 1 1 d . . .
H33A H 1.0960 1.0361 0.2326 0.050 Uiso 1 1 calc R . .
H33B H 1.1344 1.0170 0.2782 0.050 Uiso 1 1 calc R . .
C34 C 0.8653(4) 0.7632(4) 0.4013(3) 0.0333(18) Uani 1 1 d . . .
H34A H 0.8203 0.7446 0.4172 0.040 Uiso 1 1 calc R . .
H34B H 0.8876 0.7416 0.4199 0.040 Uiso 1 1 calc R . .
C35 C 1.3138(4) 1.2405(4) 0.2666(4) 0.049(2) Uani 1 1 d . . .
H35A H 1.3411 1.2192 0.2713 0.058 Uiso 1 1 calc R . .
H35B H 1.2919 1.2278 0.2295 0.058 Uiso 1 1 calc R . .
C41 C 0.7330(4) 0.8262(4) 0.6468(3) 0.050(2) Uani 1 1 d . . .
H41 H 0.7201 0.8295 0.6839 0.060 Uiso 1 1 calc R . .
O42 O 0.9280(2) 0.9203(2) 0.50214(18) 0.0287(12) Uani 1 1 d . . .
O43 O 1.0834(2) 1.0559(2) 0.31117(19) 0.0304(13) Uani 1 1 d . . .
O44 O 0.9014(2) 0.8316(2) 0.40973(19) 0.0299(12) Uani 1 1 d . . .
O45 O 1.3545(3) 1.3107(3) 0.2701(3) 0.0564(16) Uani 1 1 d . . .
H45 H 1.3833 1.3240 0.2447 0.085 Uiso 1 1 calc R . .
C51 C 0.7391(4) 0.7718(4) 0.6309(4) 0.054(2) Uani 1 1 d . . .
H51 H 0.7279 0.7365 0.6564 0.065 Uiso 1 1 calc R . .
C61 C 0.7606(4) 0.7698(4) 0.5794(3) 0.045(2) Uani 1 1 d . . .
H61 H 0.7663 0.7333 0.5703 0.054 Uiso 1 1 calc R . .
O211 O 1.1689(2) 1.1911(3) 0.4297(2) 0.0362(12) Uani 1 1 d . . .
N211 N 0.8070(3) 0.9319(3) 0.4672(3) 0.0339(15) Uani 1 1 d . . .
C211 C 0.7730(4) 0.9233(4) 0.5119(3) 0.0374(19) Uani 1 1 d . . .
C221 C 0.7394(4) 0.9640(4) 0.5237(3) 0.0385(19) Uani 1 1 d . . .
H22C H 0.7210 0.9701 0.4882 0.046 Uiso 1 1 calc R . .
H22D H 0.7021 0.9392 0.5499 0.046 Uiso 1 1 calc R . .
C231 C 0.7860(4) 1.0311(4) 0.5484(4) 0.049(2) Uani 1 1 d . . .
H23C H 0.7620 1.0550 0.5550 0.073 Uiso 1 1 calc R . .
H23D H 0.8226 1.0564 0.5223 0.073 Uiso 1 1 calc R . .
H23E H 0.8036 1.0255 0.5841 0.073 Uiso 1 1 calc R . .
O1S O 0.7768(5) 1.1153(5) 0.7197(4) 0.058(4) Uiso 0.556(14) 1 d PD A 1
H1S H 0.7631 1.1226 0.7500 0.087 Uiso 0.556(14) 1 d PR A 1
C2S C 0.7471(6) 1.0472(5) 0.7104(4) 0.109(3) Uiso 0.556(14) 1 d PD A 1
H2S1 H 0.7802 1.0333 0.7140 0.164 Uiso 0.556(14) 1 d PR A 1
H2S2 H 0.7278 1.0365 0.6726 0.164 Uiso 0.556(14) 1 d PR A 1
H2S3 H 0.7121 1.0239 0.7383 0.164 Uiso 0.556(14) 1 d PR A 1
O1S' O 0.7471(6) 1.0472(5) 0.7104(4) 0.109(3) Uiso 0.444(14) 1 d PD A 2
H1S' H 0.7362 1.0338 0.7435 0.164 Uiso 0.444(14) 1 d PR A 2
C2S' C 0.7217(10) 0.9921(9) 0.6751(7) 0.059(7) Uiso 0.444(14) 1 d PD A 2
H2S4 H 0.7456(10) 1.0018(9) 0.6463(7) 0.088 Uiso 0.444(14) 1 d PRD A 2
H2S5 H 0.6828(10) 0.9812(9) 0.6657(7) 0.088 Uiso 0.444(14) 1 d PRD A 2
H2S6 H 0.7217(10) 0.9604(9) 0.6918(7) 0.088 Uiso 0.444(14) 1 d PRD A 2

loop_
_atom_site_aniso_label
_atom_site_aniso_U_11
_atom_site_aniso_U_22
_atom_site_aniso_U_33
_atom_site_aniso_U_23
_atom_site_aniso_U_13
_atom_site_aniso_U_12
Fe1 0.0222(6) 0.0222(6) 0.0386(12) 0.000 0.000 0.0111(3)
Fe2 0.0223(6) 0.0216(6) 0.0414(7) 0.0004(5) 0.0023(5) 0.0103(5)
Fe3 0.0227(6) 0.0225(6) 0.0425(7) 0.0023(5) 0.0022(5) 0.0111(5)
Fe4 0.0226(7) 0.0226(7) 0.0378(12) 0.000 0.000 0.0113(3)
O11 0.029(3) 0.028(3) 0.038(3) 0.003(2) 0.006(2) 0.013(2)
C11 0.028(4) 0.028(5) 0.052(5) 0.004(4) -0.003(4) 0.008(4)
N12 0.035(4) 0.035(4) 0.051(7) 0.000 0.000 0.017(2)
N13 0.027(4) 0.024(4) 0.049(4) 0.006(3) 0.006(3) 0.012(3)
O14 0.022(3) 0.029(3) 0.038(3) -0.003(2) -0.001(2) 0.014(2)
O16 0.032(3) 0.027(3) 0.050(3) 0.005(2) 0.002(2) 0.019(3)
C16 0.020(4) 0.032(5) 0.047(5) -0.012(4) -0.009(4) 0.009(4)
C21 0.031(4) 0.033(5) 0.040(5) 0.009(4) 0.005(4) 0.016(4)
C22 0.057(6) 0.051(6) 0.045(5) 0.011(4) -0.001(4) 0.030(5)
C23 0.027(4) 0.040(5) 0.043(5) 0.007(4) 0.005(4) 0.014(4)
C24 0.028(5) 0.019(4) 0.077(6) -0.009(4) 0.006(4) 0.008(4)
C25 0.027(5) 0.034(5) 0.067(5) 0.008(4) 0.006(4) 0.019(4)
O26 0.026(3) 0.028(3) 0.039(3) 0.002(2) -0.003(2) 0.009(2)
C26 0.048(6) 0.029(5) 0.065(6) -0.007(4) -0.017(5) 0.011(4)
C31 0.045(5) 0.037(5) 0.049(5) 0.000(4) 0.007(4) 0.020(4)
C32 0.028(4) 0.035(4) 0.042(5) 0.006(4) 0.005(3) 0.019(4)
C33 0.030(5) 0.033(5) 0.057(5) 0.005(4) 0.008(4) 0.013(4)
C34 0.023(4) 0.029(4) 0.047(5) 0.000(4) 0.003(3) 0.012(4)
C35 0.035(5) 0.051(6) 0.067(6) 0.014(5) 0.010(4) 0.026(5)
C41 0.061(6) 0.051(6) 0.040(5) 0.000(4) 0.006(4) 0.029(5)
O42 0.029(3) 0.016(3) 0.034(3) -0.001(2) -0.001(2) 0.006(2)
O43 0.029(3) 0.027(3) 0.035(3) 0.000(2) 0.006(2) 0.015(2)
O44 0.027(3) 0.020(3) 0.044(3) -0.004(2) -0.001(2) 0.012(2)
O45 0.039(3) 0.038(3) 0.096(4) 0.034(3) 0.028(3) 0.022(3)
C51 0.057(6) 0.045(6) 0.059(6) 0.017(4) 0.013(5) 0.025(5)
C61 0.044(5) 0.038(5) 0.057(6) 0.010(4) 0.007(4) 0.022(4)
O211 0.023(3) 0.036(3) 0.049(3) -0.001(2) 0.005(2) 0.013(2)
N211 0.023(3) 0.030(4) 0.049(4) 0.003(3) -0.001(3) 0.013(3)
C211 0.027(4) 0.033(5) 0.052(5) 0.005(4) 0.007(4) 0.015(4)
C221 0.032(5) 0.038(5) 0.048(5) 0.003(4) 0.008(4) 0.020(4)
C231 0.047(5) 0.035(5) 0.070(6) -0.002(4) 0.005(4) 0.025(5)

loop_
_atom_type_symbol
_atom_type_description
_atom_type_scat_dispersion_real
_atom_type_scat_dispersion_imag
_atom_type_scat_source
C C 0.0033 0.0016 'International Tables Vol C Tables 4.2.6.8 and 6.1.1.4'
H H 0.0000 0.0000 'International Tables Vol C Tables 4.2.6.8 and 6.1.1.4'
N N 0.0061 0.0033 'International Tables Vol C Tables 4.2.6.8 and 6.1.1.4'
O O 0.0106 0.0060 'International Tables Vol C Tables 4.2.6.8 and 6.1.1.4'
Fe Fe 0.3463 0.8444 'International Tables Vol C Tables 4.2.6.8 and 6.1.1.4'

loop_
_geom_angle_atom_site_label_1
_geom_angle_atom_site_label_2
_geom_angle_atom_site_label_3
_geom_angle
_geom_angle_site_symmetry_1
_geom_angle_site_symmetry_3
_geom_angle_publ_flag
O42 Fe1 O42 104.06(16) 2_765 3_675 ?
O42 Fe1 O42 104.06(16) 2_765 . ?
O42 Fe1 O42 104.06(16) 3_675 . ?
O42 Fe1 O14 155.1(2) 2_765 3_675 ?
O42 Fe1 O14 99.56(19) 3_675 3_675 ?
O42 Fe1 O14 77.18(18) . 3_675 ?
O42 Fe1 O14 77.18(18) 2_765 . ?
O42 Fe1 O14 155.1(2) 3_675 . ?
O42 Fe1 O14 99.56(19) . . ?
O14 Fe1 O14 78.2(2) 3_675 . ?
O42 Fe1 O14 99.56(19) 2_765 2_765 ?
O42 Fe1 O14 77.18(18) 3_675 2_765 ?
O42 Fe1 O14 155.1(2) . 2_765 ?
O14 Fe1 O14 78.2(2) 3_675 2_765 ?
O14 Fe1 O14 78.2(2) . 2_765 ?
O42 Fe1 Fe4 114.46(14) 2_765 . ?
O42 Fe1 Fe4 114.46(14) 3_675 . ?
O42 Fe1 Fe4 114.46(14) . . ?
O14 Fe1 Fe4 46.71(13) 3_675 . ?
O14 Fe1 Fe4 46.71(13) . . ?
O14 Fe1 Fe4 46.71(13) 2_765 . ?
O11 Fe2 O14 164.9(2) . 3_675 ?
O11 Fe2 O44 96.9(2) . . ?
O14 Fe2 O44 96.82(19) 3_675 . ?
O11 Fe2 O42 92.9(2) . . ?
O14 Fe2 O42 80.25(19) 3_675 . ?
O44 Fe2 O42 92.1(2) . . ?
O11 Fe2 O26 89.6(2) . . ?
O14 Fe2 O26 97.35(19) 3_675 . ?
O44 Fe2 O26 87.60(19) . . ?
O42 Fe2 O26 177.5(2) . . ?
O11 Fe2 N211 82.4(2) . . ?
O14 Fe2 N211 84.7(2) 3_675 . ?
O44 Fe2 N211 173.3(2) . . ?
O42 Fe2 N211 94.6(2) . . ?
O26 Fe2 N211 85.7(2) . . ?
O14 Fe3 O211 94.7(2) 2_765 . ?
O14 Fe3 O44 98.1(2) 2_765 2_765 ?
O211 Fe3 O44 93.1(2) . 2_765 ?
O14 Fe3 O43 81.5(2) 2_765 . ?
O211 Fe3 O43 171.1(2) . . ?
O44 Fe3 O43 95.5(2) 2_765 . ?
O14 Fe3 O16 99.0(2) 2_765 . ?
O211 Fe3 O16 87.5(2) . . ?
O44 Fe3 O16 162.73(19) 2_765 . ?
O43 Fe3 O16 85.13(19) . . ?
O14 Fe3 N13 160.3(2) 2_765 . ?
O211 Fe3 N13 104.9(2) . . ?
O44 Fe3 N13 79.9(2) 2_765 . ?
O43 Fe3 N13 79.2(2) . . ?
O16 Fe3 N13 83.2(2) . . ?
O43 Fe4 O43 100.59(19) 3_675 2_765 ?
O43 Fe4 O43 100.59(19) 3_675 . ?
O43 Fe4 O43 100.59(19) 2_765 . ?
O43 Fe4 O14 160.3(2) 3_675 2_765 ?
O43 Fe4 O14 98.60(19) 2_765 2_765 ?
O43 Fe4 O14 79.97(18) . 2_765 ?
O43 Fe4 O14 79.97(18) 3_675 . ?
O43 Fe4 O14 160.3(2) 2_765 . ?
O43 Fe4 O14 98.60(19) . . ?
O14 Fe4 O14 80.51(19) 2_765 . ?
O43 Fe4 O14 98.60(19) 3_675 3_675 ?
O43 Fe4 O14 79.97(18) 2_765 3_675 ?
O43 Fe4 O14 160.3(2) . 3_675 ?
O14 Fe4 O14 80.51(19) 2_765 3_675 ?
O14 Fe4 O14 80.51(19) . 3_675 ?
O43 Fe4 Fe1 117.33(15) 3_675 . ?
O43 Fe4 Fe1 117.33(15) 2_765 . ?
O43 Fe4 Fe1 117.33(15) . . ?
O14 Fe4 Fe1 48.26(13) 2_765 . ?
O14 Fe4 Fe1 48.26(13) . . ?
O14 Fe4 Fe1 48.26(13) 3_675 . ?
C11 O11 Fe2 128.0(5) . . ?
O11 C11 C61 120.7(7) . . ?
O11 C11 C21 123.0(7) . . ?
C61 C11 C21 116.3(8) . . ?
C22 N12 C22 118.1(3) . 2_765 ?
C22 N12 C22 118.1(3) . 3_675 ?
C22 N12 C22 118.1(3) 2_765 3_675 ?
C23 N13 C24 113.3(6) . 2_765 ?
C23 N13 C25 112.4(6) . . ?
C24 N13 C25 110.8(6) 2_765 . ?
C23 N13 Fe3 104.6(4) . . ?
C24 N13 Fe3 105.0(4) 2_765 . ?
C25 N13 Fe3 110.4(4) . . ?
Fe3 O14 Fe2 111.6(2) 3_675 2_765 ?
Fe3 O14 Fe4 97.6(2) 3_675 . ?
Fe2 O14 Fe4 135.0(3) 2_765 . ?
Fe3 O14 Fe1 132.7(2) 3_675 . ?
Fe2 O14 Fe1 98.02(19) 2_765 . ?
Fe4 O14 Fe1 85.03(16) . . ?
C16 O16 Fe3 126.7(4) 3_675 . ?
O26 C16 O16 124.5(6) . 2_765 ?
O26 C16 C26 119.2(7) . . ?
O16 C16 C26 116.4(7) 2_765 . ?
C31 C21 C11 118.1(7) . . ?
C31 C21 C211 119.8(7) . . ?
C11 C21 C211 122.0(7) . . ?
N12 C22 C32 109.2(7) . . ?
N12 C22 H22A 109.8 . . ?
C32 C22 H22A 109.8 . . ?
N12 C22 H22B 109.8 . . ?
C32 C22 H22B 109.8 . . ?
H22A C22 H22B 108.3 . . ?
N13 C23 C33 110.2(6) . . ?
N13 C23 H23A 109.6 . . ?
C33 C23 H23A 109.6 . . ?
N13 C23 H23B 109.6 . . ?
C33 C23 H23B 109.6 . . ?
H23A C23 H23B 108.1 . . ?
N13 C24 C34 109.7(6) 3_675 . ?
N13 C24 H24A 109.7 3_675 . ?
C34 C24 H24A 109.7 . . ?
N13 C24 H24B 109.7 3_675 . ?
C34 C24 H24B 109.7 . . ?
H24A C24 H24B 108.2 . . ?
N13 C25 C35 115.0(7) . . ?
N13 C25 H25A 108.5 . . ?
C35 C25 H25A 108.5 . . ?
N13 C25 H25B 108.5 . . ?
C35 C25 H25B 108.5 . . ?
H25A C25 H25B 107.5 . . ?
C16 O26 Fe2 136.1(5) . . ?
C16 C26 H26A 109.5 . . ?
C16 C26 H26B 109.5 . . ?
H26A C26 H26B 109.5 . . ?
C16 C26 H26C 109.5 . . ?
H26A C26 H26C 109.5 . . ?
H26B C26 H26C 109.5 . . ?
C41 C31 C21 122.5(7) . . ?
C41 C31 H31 118.8 . . ?
C21 C31 H31 118.8 . . ?
O42 C32 C22 110.6(6) . . ?
O42 C32 H32A 109.5 . . ?
C22 C32 H32A 109.5 . . ?
O42 C32 H32B 109.5 . . ?
C22 C32 H32B 109.5 . . ?
H32A C32 H32B 108.1 . . ?
O43 C33 C23 108.3(6) . . ?
O43 C33 H33A 110.0 . . ?
C23 C33 H33A 110.0 . . ?
O43 C33 H33B 110.0 . . ?
C23 C33 H33B 110.0 . . ?
H33A C33 H33B 108.4 . . ?
O44 C34 C24 107.4(6) . . ?
O44 C34 H34A 110.2 . . ?
C24 C34 H34A 110.2 . . ?
O44 C34 H34B 110.2 . . ?
C24 C34 H34B 110.2 . . ?
H34A C34 H34B 108.5 . . ?
O45 C35 C25 108.3(7) . . ?
O45 C35 H35A 110.0 . . ?
C25 C35 H35A 110.0 . . ?
O45 C35 H35B 110.0 . . ?
C25 C35 H35B 110.0 . . ?
H35A C35 H35B 108.4 . . ?
C31 C41 C51 119.0(8) . . ?
C31 C41 H41 120.5 . . ?
C51 C41 H41 120.5 . . ?
C32 O42 Fe1 121.0(4) . . ?
C32 O42 Fe2 131.9(4) . . ?
Fe1 O42 Fe2 103.4(2) . . ?
C33 O43 Fe4 138.0(4) . . ?
C33 O43 Fe3 117.8(4) . . ?
Fe4 O43 Fe3 99.6(2) . . ?
C34 O44 Fe2 122.4(4) . . ?
C34 O44 Fe3 109.3(4) . 3_675 ?
Fe2 O44 Fe3 127.4(2) . 3_675 ?
C35 O45 H45 109.5 . . ?
C61 C51 C41 119.5(8) . . ?
C61 C51 H51 120.3 . . ?
C41 C51 H51 120.3 . . ?
C51 C61 C11 124.5(8) . . ?
C51 C61 H61 117.8 . . ?
C11 C61 H61 117.8 . . ?
N211 O211 Fe3 116.4(4) 3_675 . ?
C211 N211 O211 115.9(6) . 2_765 ?
C211 N211 Fe2 129.1(5) . . ?
O211 N211 Fe2 114.9(4) 2_765 . ?
N211 C211 C21 119.4(7) . . ?
N211 C211 C221 121.6(7) . . ?
C21 C211 C221 119.0(7) . . ?
C231 C221 C211 112.9(7) . . ?
C231 C221 H22C 109.0 . . ?
C211 C221 H22C 109.0 . . ?
C231 C221 H22D 109.0 . . ?
C211 C221 H22D 109.0 . . ?
H22C C221 H22D 107.8 . . ?
C221 C231 H23C 109.5 . . ?
C221 C231 H23D 109.5 . . ?
H23C C231 H23D 109.5 . . ?
C221 C231 H23E 109.5 . . ?
H23C C231 H23E 109.5 . . ?
H23D C231 H23E 109.5 . . ?
O1S C2S H2S1 109.6 . . ?
O1S C2S H2S2 109.8 . . ?
H2S1 C2S H2S2 109.5 . . ?
O1S C2S H2S3 109.0 . . ?
H2S1 C2S H2S3 109.5 . . ?
H2S2 C2S H2S3 109.5 . . ?
O1S C2S H1S' 99.1 . . ?
H2S1 C2S H1S' 86.4 . . ?
H2S2 C2S H1S' 138.9 . . ?
H2S3 C2S H1S' 31.0 . . ?
H2S1 C2S' H2S2 76.0 . . ?
H2S4 C2S' H2S5 109.5 . . ?
H2S4 C2S' H2S6 109.5 . . ?
H2S5 C2S' H2S6 109.5 . . ?

loop_
_geom_bond_atom_site_label_1
_geom_bond_atom_site_label_2
_geom_bond_distance
_geom_bond_site_symmetry_2
_geom_bond_publ_flag
Fe1 O42 1.951(5) 2_765 ?
Fe1 O42 1.951(5) 3_675 ?
Fe1 O42 1.951(5) . ?
Fe1 O14 2.140(5) 3_675 ?
Fe1 O14 2.140(5) . ?
Fe1 O14 2.140(5) 2_765 ?
Fe1 Fe4 2.857(2) . ?
Fe2 O11 1.936(5) . ?
Fe2 O14 1.966(5) 3_675 ?
Fe2 O44 1.984(5) . ?
Fe2 O42 2.000(5) . ?
Fe2 O26 2.034(5) . ?
Fe2 N211 2.188(6) . ?
Fe3 O14 1.930(5) 2_765 ?
Fe3 O211 1.936(5) . ?
Fe3 O44 2.007(5) 2_765 ?
Fe3 O43 2.028(5) . ?
Fe3 O16 2.083(5) . ?
Fe3 N13 2.250(6) . ?
Fe4 O43 1.931(5) 3_675 ?
Fe4 O43 1.931(5) 2_765 ?
Fe4 O43 1.931(5) . ?
Fe4 O14 2.087(5) 2_765 ?
Fe4 O14 2.087(5) . ?
Fe4 O14 2.087(5) 3_675 ?
O11 C11 1.313(10) . ?
C11 C61 1.400(11) . ?
C11 C21 1.449(10) . ?
N12 C22 1.453(8) . ?
N12 C22 1.453(8) 2_765 ?
N12 C22 1.453(8) 3_675 ?
N13 C23 1.481(9) . ?
N13 C24 1.483(9) 2_765 ?
N13 C25 1.494(9) . ?
O14 Fe3 1.930(5) 3_675 ?
O14 Fe2 1.966(5) 2_765 ?
O16 C16 1.281(8) 3_675 ?
C16 O26 1.242(9) . ?
C16 O16 1.281(8) 2_765 ?
C16 C26 1.493(10) . ?
C21 C31 1.391(10) . ?
C21 C211 1.483(10) . ?
C22 C32 1.511(11) . ?
C22 H22A 0.9900 . ?
C22 H22B 0.9900 . ?
C23 C33 1.528(11) . ?
C23 H23A 0.9900 . ?
C23 H23B 0.9900 . ?
C24 N13 1.483(9) 3_675 ?
C24 C34 1.513(11) . ?
C24 H24A 0.9900 . ?
C24 H24B 0.9900 . ?
C25 C35 1.501(11) . ?
C25 H25A 0.9900 . ?
C25 H25B 0.9900 . ?
C26 H26A 0.9800 . ?
C26 H26B 0.9800 . ?
C26 H26C 0.9800 . ?
C31 C41 1.379(12) . ?
C31 H31 0.9500 . ?
C32 O42 1.393(8) . ?
C32 H32A 0.9900 . ?
C32 H32B 0.9900 . ?
C33 O43 1.414(9) . ?
C33 H33A 0.9900 . ?
C33 H33B 0.9900 . ?
C34 O44 1.397(8) . ?
C34 H34A 0.9900 . ?
C34 H34B 0.9900 . ?
C35 O45 1.427(10) . ?
C35 H35A 0.9900 . ?
C35 H35B 0.9900 . ?
C41 C51 1.399(12) . ?
C41 H41 0.9500 . ?
O44 Fe3 2.007(5) 3_675 ?
O45 H45 0.8400 . ?
C51 C61 1.335(11) . ?
C51 H51 0.9500 . ?
C61 H61 0.9500 . ?
O211 N211 1.378(7) 3_675 ?
N211 C211 1.282(9) . ?
N211 O211 1.378(7) 2_765 ?
C211 C221 1.530(11) . ?
C221 C231 1.509(11) . ?
C221 H22C 0.9900 . ?
C221 H22D 0.9900 . ?
C231 H23C 0.9800 . ?
C231 H23D 0.9800 . ?
C231 H23E 0.9800 . ?
O1S C2S 1.398(11) . ?
O1S H1S 0.8409 . ?
C2S H2S1 0.9800 . ?
C2S H2S2 0.9800 . ?
C2S H2S3 0.9800 . ?
O1S' H1S' 0.8395 . ?
C2S' H2S4 0.8400 . ?
C2S' H2S5 0.8400 . ?
C2S' H2S6 0.8400 . ?
